data_7129646
loop_
_publ_author_name
'Wu, Jia-Wei'
'Long, Bing-Fan'
'Wang, Meng-Fan'
'Young, David James'
'Hu, Fei-Long'
'Mi, Yan'
'Lang, Jian-Ping'

_publ_section_title
;
 Tunable photosalient behaviours within coordination polymers via
 functional molecular prearrangements
;
_journal_name_full 'Chemical Communications'
_journal_paper_doi 10.1039/D1CC07139D
_journal_year 2022
_chemical_formula_sum 'C36 H28 Cd Cl2 N2 O4'
_chemical_formula_weight 735.90
_space_group_crystal_system monoclinic
_space_group_IT_number 15
_space_group_name_Hall '-C 2yc'
_space_group_name_H-M_alt 'C 1 2/c 1'
_atom_sites_solution_hydrogens geom
_audit_creation_method SHELXL-2017/1
_audit_update_record
;
2021-09-30 deposited with the CCDC.	2022-01-24 downloaded from the CCDC.
;
_cell_angle_alpha 90
_cell_angle_beta 111.521(4)
_cell_angle_gamma 90
_cell_formula_units_Z 8
_cell_length_a 37.7469(14)
_cell_length_b 13.0363(6)
_cell_length_c 15.4303(7)
_cell_measurement_reflns_used 6500
_cell_measurement_temperature 293(2)
_cell_measurement_theta_max 30.11
_cell_measurement_theta_min 2.11
_cell_volume 7063.6(6)
_computing_structure_refinement 'SHELXL-2017/1 (Sheldrick, 2017)'
_diffrn_ambient_temperature 293(2)
_diffrn_measured_fraction_theta_full 0.997
_diffrn_measured_fraction_theta_max 0.997
_diffrn_measurement_device_type 'CCD area detector'
_diffrn_measurement_method 'phi and omega scans'
_diffrn_radiation_type MoK\a
_diffrn_radiation_wavelength 0.71073
_diffrn_reflns_av_R_equivalents 0.0329
_diffrn_reflns_av_unetI/netI 0.0338
_diffrn_reflns_Laue_measured_fraction_full 0.997
_diffrn_reflns_Laue_measured_fraction_max 0.997
_diffrn_reflns_limit_h_max 36
_diffrn_reflns_limit_h_min -44
_diffrn_reflns_limit_k_max 15
_diffrn_reflns_limit_k_min -14
_diffrn_reflns_limit_l_max 18
_diffrn_reflns_limit_l_min -18
_diffrn_reflns_number 20602
_diffrn_reflns_point_group_measured_fraction_full 0.997
_diffrn_reflns_point_group_measured_fraction_max 0.997
_diffrn_reflns_theta_full 24.996
_diffrn_reflns_theta_max 24.996
_diffrn_reflns_theta_min 3.295
_exptl_absorpt_coefficient_mu 0.808
_exptl_crystal_colour paleyellow
_exptl_crystal_density_diffrn 1.384
_exptl_crystal_description rod
_exptl_crystal_F_000 2976
_exptl_crystal_size_max 0.230
_exptl_crystal_size_mid 0.180
_exptl_crystal_size_min 0.150
_refine_diff_density_max 0.967
_refine_diff_density_min -0.832
_refine_diff_density_rms 0.081
_refine_ls_extinction_method none
_refine_ls_goodness_of_fit_ref 1.063
_refine_ls_hydrogen_treatment constr
_refine_ls_matrix_type full
_refine_ls_number_parameters 405
_refine_ls_number_reflns 6209
_refine_ls_number_restraints 49
_refine_ls_restrained_S_all 1.113
_refine_ls_R_factor_all 0.0790
_refine_ls_R_factor_gt 0.0593
_refine_ls_shift/su_max 0.000
_refine_ls_shift/su_mean 0.000
_refine_ls_structure_factor_coef Fsqd
_refine_ls_weighting_details 'w=1/[\s^2^(Fo^2^)+(0.0797P)^2^+31.3262P] where P=(Fo^2^+2Fc^2^)/3'
_refine_ls_weighting_scheme calc
_refine_ls_wR_factor_gt 0.1600
_refine_ls_wR_factor_ref 0.1792
_reflns_Friedel_coverage 0.000
_reflns_number_gt 4607
_reflns_number_total 6209
_reflns_threshold_expression 'I > 2\s(I)'
_cod_data_source_file d1cc07139d7.cif
_cod_data_source_block CP1
_cod_original_sg_symbol_H-M 'C 2/c'
_cod_database_code 7129646
_shelx_shelxl_version_number 2017/1
_shelx_space_group_comment
;
The symmetry employed for this shelxl refinement is uniquely defined
by the following loop, which should always be used as a source of
symmetry information in preference to the above space-group names.
They are only intended as comments.
;
_shelx_estimated_absorpt_t_min 0.836
_shelx_estimated_absorpt_t_max 0.888

loop_
_space_group_symop_operation_xyz
'x, y, z'
'-x, y, -z+1/2'
'x+1/2, y+1/2, z'
'-x+1/2, y+1/2, -z+1/2'
'-x, -y, -z'
'x, -y, z-1/2'
'-x+1/2, -y+1/2, -z'
'x+1/2, -y+1/2, z-1/2'

loop_
_atom_site_label
_atom_site_type_symbol
_atom_site_fract_x
_atom_site_fract_y
_atom_site_fract_z
_atom_site_U_iso_or_equiv
_atom_site_adp_type
_atom_site_occupancy
_atom_site_site_symmetry_order
_atom_site_calc_flag
_atom_site_refinement_flags_posn
_atom_site_refinement_flags_adp
_atom_site_refinement_flags_occupancy
_atom_site_disorder_assembly
_atom_site_disorder_group
C1 C 0.16247(17) 0.3149(6) 0.1396(5) 0.0719(18) Uani 1 1 d . . . . .
C2 C 0.1331(2) 0.3574(7) 0.1712(6) 0.129(3) Uani 1 1 d G U . . .
C3 C 0.1225(3) 0.4592(7) 0.1498(7) 0.191(4) Uani 1 1 d G U . . .
H3 H 0.134066 0.498221 0.117191 0.229 Uiso 1 1 calc R U . . .
C4 C 0.0946(3) 0.5026(7) 0.1770(9) 0.235(5) Uani 1 1 d G U . . .
H4 H 0.087469 0.570653 0.162646 0.283 Uiso 1 1 calc R U . . .
C5 C 0.0772(3) 0.4442(10) 0.2257(9) 0.245(5) Uani 1 1 d G U . . .
C6 C 0.0878(3) 0.3424(9) 0.2472(7) 0.227(5) Uani 1 1 d G U . . .
H6 H 0.076209 0.303394 0.279736 0.272 Uiso 1 1 calc R U . . .
C7 C 0.1157(2) 0.2990(6) 0.2199(6) 0.153(5) Uani 1 1 d G . . . .
H7 H 0.122806 0.230960 0.234282 0.183 Uiso 1 1 calc R U . . .
C8 C 0.25885(15) 0.0704(4) 0.0695(4) 0.0506(13) Uani 1 1 d . . . . .
C9 C 0.27672(16) -0.0310(4) 0.0706(4) 0.0542(13) Uani 1 1 d . . . . .
C10 C 0.3037(2) -0.0442(5) 0.0304(5) 0.0786(19) Uani 1 1 d . . . . .
H10 H 0.311252 0.011610 0.003628 0.094 Uiso 1 1 calc R U . . .
C11 C 0.3198(3) -0.1404(7) 0.0296(6) 0.099(3) Uani 1 1 d . . . . .
H11 H 0.337521 -0.149908 0.001521 0.119 Uiso 1 1 calc R U . . .
C12 C 0.3089(3) -0.2200(6) 0.0709(6) 0.099(3) Uani 1 1 d . . . . .
C13 C 0.2664(2) -0.1146(5) 0.1110(5) 0.080(2) Uani 1 1 d . . . . .
H13 H 0.248374 -0.106945 0.138544 0.096 Uiso 1 1 calc R U . . .
C14 C 0.2951(2) 0.2675(6) 0.2469(5) 0.080(2) Uani 1 1 d . . . . .
H14 H 0.293629 0.196293 0.245689 0.096 Uiso 1 1 calc R U . . .
C15 C 0.3272(2) 0.3142(7) 0.3107(5) 0.090(2) Uani 1 1 d . . . . .
H15 H 0.347009 0.274925 0.350601 0.108 Uiso 1 1 calc R U . . .
C16 C 0.32905(19) 0.4213(6) 0.3139(5) 0.0713(18) Uani 1 1 d . . . . .
C17 C 0.29962(19) 0.4744(6) 0.2563(5) 0.0767(19) Uani 1 1 d . . . . .
H17 H 0.299716 0.545738 0.257965 0.092 Uiso 1 1 calc R U . . .
C18 C 0.26952(19) 0.4230(5) 0.1953(5) 0.0733(18) Uani 1 1 d . . . . .
H18 H 0.249326 0.461424 0.155677 0.088 Uiso 1 1 calc R U . . .
C19 C 0.3622(2) 0.4781(7) 0.3786(5) 0.088(2) Uani 1 1 d . . . . .
H19 H 0.360313 0.549102 0.380607 0.105 Uiso 1 1 calc R U . . .
C20 C 0.3943(2) 0.4346(7) 0.4339(5) 0.083(2) Uani 1 1 d . . . . .
H20 H 0.394980 0.363353 0.432983 0.099 Uiso 1 1 calc R U . . .
C21 C 0.42937(18) 0.4867(7) 0.4974(4) 0.0764(19) Uani 1 1 d . . . . .
C22 C 0.4586(2) 0.4275(7) 0.5543(6) 0.094(2) Uani 1 1 d . . . . .
C23 C 0.4924(2) 0.4786(8) 0.6161(5) 0.097(2) Uani 1 1 d . . . . .
H23 H 0.512496 0.440209 0.656156 0.116 Uiso 1 1 calc R U . . .
C24 C 0.4949(2) 0.5854(7) 0.6160(5) 0.087(2) Uani 1 1 d . . . . .
C25 C 0.4639(2) 0.6430(7) 0.5577(6) 0.093(2) Uani 1 1 d . . . . .
C26 C 0.4331(2) 0.5934(7) 0.4999(5) 0.093(2) Uani 1 1 d . . . . .
H26 H 0.413148 0.632148 0.459478 0.111 Uiso 1 1 calc R U . . .
C27 C 0.4650(3) 0.7606(7) 0.5591(9) 0.136(4) Uani 1 1 d . . . . .
H27A H 0.440026 0.786807 0.523996 0.205 Uiso 1 1 calc R U . . .
H27B H 0.482624 0.784288 0.531895 0.205 Uiso 1 1 calc R U . . .
H27C H 0.472859 0.784318 0.622269 0.205 Uiso 1 1 calc R U . . .
C28 C 0.4570(3) 0.3141(9) 0.5564(8) 0.149(4) Uani 1 1 d . . . . .
H28A H 0.435018 0.293209 0.569226 0.223 Uiso 1 1 calc R U . . .
H28B H 0.479568 0.288297 0.604095 0.223 Uiso 1 1 calc R U . . .
H28C H 0.455294 0.287159 0.497051 0.223 Uiso 1 1 calc R U . . .
C29 C 0.5602(2) 0.5902(7) 0.7297(5) 0.087(2) Uani 1 1 d . . . . .
H29 H 0.560347 0.519765 0.720104 0.105 Uiso 1 1 calc R U . . .
C30 C 0.5301(2) 0.6332(8) 0.6818(5) 0.098(3) Uani 1 1 d . . . . .
H30 H 0.529626 0.704147 0.687710 0.118 Uiso 1 1 calc R U . . .
C31 C 0.59676(17) 0.6316(5) 0.8012(4) 0.0671(16) Uani 1 1 d . . . . .
C32 C 0.6045(2) 0.7327(6) 0.8191(6) 0.088(2) Uani 1 1 d . . . . .
H32 H 0.587193 0.781879 0.784586 0.106 Uiso 1 1 calc R U . . .
C36 C 0.2825(3) -0.2091(6) 0.1106(6) 0.105(3) Uani 1 1 d . . . . .
H36 H 0.275383 -0.265254 0.137524 0.126 Uiso 1 1 calc R U . . .
C33 C 0.6378(2) 0.7625(5) 0.8880(6) 0.090(3) Uani 1 1 d . . . . .
H33 H 0.642186 0.832271 0.899217 0.108 Uiso 1 1 calc R U . . .
C34 C 0.65648(17) 0.6005(5) 0.9206(5) 0.0724(18) Uani 1 1 d . . . . .
H34 H 0.674339 0.552504 0.954961 0.087 Uiso 1 1 calc R U . . .
C35 C 0.62374(19) 0.5656(5) 0.8531(5) 0.083(2) Uani 1 1 d . . . . .
H35 H 0.620049 0.495405 0.842892 0.100 Uiso 1 1 calc R U . . .
Cd1 Cd 0.21582(2) 0.24700(3) 0.07144(3) 0.05059(18) Uani 1 1 d . . . . .
Cl1 Cl 0.32946(11) -0.33926(19) 0.0686(2) 0.1652(14) Uani 1 1 d . . . . .
Cl2 Cl 0.0591(4) 0.4719(12) 0.3255(11) 0.298(6) Uani 0.5 1 d . U P A 1
Cl2' Cl 0.0330(3) 0.5230(11) 0.2110(12) 0.312(7) Uani 0.5 1 d . . P A 2
N1 N 0.26689(14) 0.3202(4) 0.1883(3) 0.0639(13) Uani 1 1 d . . . . .
N2 N 0.66397(13) 0.6975(4) 0.9394(3) 0.0574(12) Uani 1 1 d . . . . .
O1 O 0.17140(15) 0.2238(4) 0.1559(3) 0.0828(13) Uani 1 1 d . . . . .
O2 O 0.17721(14) 0.3733(4) 0.0983(4) 0.0820(13) Uani 1 1 d . . . . .
O3 O 0.23493(12) 0.0799(3) 0.1067(3) 0.0666(11) Uani 1 1 d . . . . .
O4 O 0.26742(14) 0.1441(3) 0.0297(3) 0.0738(12) Uani 1 1 d . . . . .

loop_
_atom_site_aniso_label
_atom_site_aniso_U_11
_atom_site_aniso_U_22
_atom_site_aniso_U_33
_atom_site_aniso_U_23
_atom_site_aniso_U_13
_atom_site_aniso_U_12
C1 0.043(3) 0.085(5) 0.084(5) -0.029(4) 0.019(3) -0.007(3)
C2 0.120(5) 0.131(5) 0.152(5) -0.017(4) 0.069(4) 0.007(4)
C3 0.177(7) 0.183(7) 0.240(7) -0.022(7) 0.107(6) 0.011(6)
C4 0.232(6) 0.235(6) 0.256(6) -0.014(4) 0.108(4) 0.015(4)
C5 0.239(6) 0.256(7) 0.261(6) -0.006(4) 0.117(4) 0.004(4)
C6 0.204(9) 0.267(11) 0.274(10) -0.001(9) 0.163(8) -0.003(9)
C7 0.102(7) 0.219(12) 0.172(11) -0.050(10) 0.092(8) -0.025(8)
C8 0.049(3) 0.041(3) 0.048(3) 0.000(2) 0.002(2) -0.001(2)
C9 0.053(3) 0.047(3) 0.050(3) -0.002(2) 0.004(3) 0.008(3)
C10 0.087(5) 0.055(4) 0.096(5) -0.001(3) 0.035(4) 0.014(3)
C11 0.099(6) 0.084(6) 0.117(6) -0.008(5) 0.045(5) 0.030(5)
C12 0.124(7) 0.060(4) 0.090(6) -0.003(4) 0.012(5) 0.038(5)
C13 0.109(6) 0.053(4) 0.075(4) 0.014(3) 0.030(4) 0.011(4)
C14 0.070(5) 0.079(5) 0.077(5) -0.019(4) 0.011(4) -0.009(4)
C15 0.075(5) 0.103(6) 0.070(4) -0.011(4) 0.001(4) 0.001(4)
C16 0.060(4) 0.086(5) 0.070(4) -0.028(4) 0.027(3) -0.021(4)
C17 0.062(4) 0.080(5) 0.082(5) -0.025(4) 0.019(4) -0.017(4)
C18 0.066(4) 0.072(4) 0.075(4) -0.025(3) 0.018(3) -0.015(3)
C19 0.066(4) 0.106(6) 0.084(5) -0.027(4) 0.018(4) -0.023(4)
C20 0.063(4) 0.105(6) 0.075(4) -0.009(4) 0.019(4) -0.004(4)
C21 0.046(4) 0.114(6) 0.061(4) -0.013(4) 0.010(3) -0.009(4)
C22 0.075(5) 0.109(6) 0.091(5) -0.019(5) 0.024(4) -0.020(5)
C23 0.066(5) 0.136(8) 0.074(5) -0.004(5) 0.009(4) -0.003(5)
C24 0.067(5) 0.111(6) 0.079(5) -0.020(4) 0.023(4) -0.022(4)
C25 0.071(5) 0.112(7) 0.089(5) -0.015(5) 0.021(4) -0.008(5)
C26 0.064(4) 0.120(7) 0.082(5) -0.032(5) 0.012(4) -0.030(4)
C27 0.099(7) 0.110(8) 0.168(11) -0.023(7) 0.010(7) -0.010(6)
C28 0.117(8) 0.130(9) 0.155(10) 0.010(8) -0.003(7) -0.016(7)
C29 0.060(4) 0.104(6) 0.080(5) -0.006(4) 0.004(4) 0.001(4)
C30 0.074(5) 0.113(7) 0.090(5) -0.016(5) 0.011(4) -0.012(5)
C31 0.048(3) 0.081(4) 0.062(4) -0.014(3) 0.008(3) -0.007(3)
C32 0.064(4) 0.081(5) 0.086(5) 0.006(4) -0.011(4) 0.007(4)
C36 0.160(9) 0.048(4) 0.101(6) 0.020(4) 0.041(6) 0.021(5)
C33 0.087(5) 0.055(4) 0.095(5) -0.002(3) -0.006(4) 0.000(4)
C34 0.052(3) 0.054(3) 0.085(4) -0.017(3) -0.007(3) 0.001(3)
C35 0.059(4) 0.066(4) 0.092(5) -0.012(4) -0.010(4) -0.001(3)
Cd1 0.0460(3) 0.0449(3) 0.0554(3) -0.00867(17) 0.01218(19) -0.00267(18)
Cl1 0.221(3) 0.0786(15) 0.167(3) -0.0048(15) 0.037(2) 0.0809(19)
Cl2 0.284(9) 0.357(11) 0.332(10) -0.047(8) 0.207(8) 0.057(7)
Cl2' 0.164(8) 0.396(17) 0.456(19) -0.066(14) 0.208(11) 0.079(9)
N1 0.052(3) 0.071(3) 0.061(3) -0.023(3) 0.012(2) -0.011(3)
N2 0.045(3) 0.057(3) 0.054(3) -0.004(2) 0.000(2) -0.002(2)
O1 0.085(3) 0.082(3) 0.084(3) -0.001(3) 0.034(3) 0.001(3)
O2 0.072(3) 0.072(3) 0.109(4) -0.017(3) 0.042(3) -0.006(2)
O3 0.063(3) 0.058(2) 0.079(3) 0.002(2) 0.026(2) 0.007(2)
O4 0.101(3) 0.045(2) 0.083(3) 0.005(2) 0.042(3) 0.006(2)

loop_
_atom_type_symbol
_atom_type_description
_atom_type_scat_dispersion_real
_atom_type_scat_dispersion_imag
_atom_type_scat_source
C C 0.0033 0.0016 'International Tables Vol C Tables 4.2.6.8 and 6.1.1.4'
H H 0.0000 0.0000 'International Tables Vol C Tables 4.2.6.8 and 6.1.1.4'
N N 0.0061 0.0033 'International Tables Vol C Tables 4.2.6.8 and 6.1.1.4'
O O 0.0106 0.0060 'International Tables Vol C Tables 4.2.6.8 and 6.1.1.4'
Cd Cd -0.8075 1.2024 'International Tables Vol C Tables 4.2.6.8 and 6.1.1.4'
Cl Cl 0.1484 0.1585 'International Tables Vol C Tables 4.2.6.8 and 6.1.1.4'

loop_
_geom_angle_atom_site_label_1
_geom_angle_atom_site_label_2
_geom_angle_atom_site_label_3
_geom_angle
_geom_angle_site_symmetry_1
_geom_angle_site_symmetry_3
_geom_angle_publ_flag
O1 C1 O2 123.4(6) . . ?
O1 C1 C2 118.5(7) . . ?
O2 C1 C2 118.1(7) . . ?
O1 C1 Cd1 65.3(4) . . ?
O2 C1 Cd1 58.2(3) . . ?
C2 C1 Cd1 175.9(6) . . ?
C3 C2 C7 120.0 . . ?
C3 C2 C1 117.7(7) . . ?
C7 C2 C1 122.3(7) . . ?
C2 C3 C4 120.0 . . ?
C5 C4 C3 120.0 . . ?
C4 C5 C6 120.0 . . ?
C4 C5 Cl2' 101.9(9) . . ?
C6 C5 Cl2' 135.0(9) . . ?
C4 C5 Cl2 134.6(8) . . ?
C6 C5 Cl2 98.2(8) . . ?
C7 C6 C5 120.0 . . ?
C6 C7 C2 120.0 . . ?
O3 C8 O4 121.1(5) . . ?
O3 C8 C9 119.3(5) . . ?
O4 C8 C9 119.7(5) . . ?
C13 C9 C10 118.7(6) . . ?
C13 C9 C8 120.4(6) . . ?
C10 C9 C8 120.8(5) . . ?
C9 C10 C11 120.5(7) . . ?
C12 C11 C10 118.4(8) . . ?
C36 C12 C11 122.1(7) . . ?
C36 C12 Cl1 120.6(8) . . ?
C11 C12 Cl1 117.2(8) . . ?
C36 C13 C9 120.4(8) . . ?
N1 C14 C15 122.4(7) . . ?
C14 C15 C16 118.9(7) . . ?
C17 C16 C15 118.4(6) . . ?
C17 C16 C19 118.7(7) . . ?
C15 C16 C19 122.9(7) . . ?
C16 C17 C18 119.1(7) . . ?
N1 C18 C17 124.5(7) . . ?
C20 C19 C16 124.5(8) . . ?
C19 C20 C21 127.6(8) . . ?
C22 C21 C26 119.7(7) . . ?
C22 C21 C20 118.5(8) . . ?
C26 C21 C20 121.8(7) . . ?
C21 C22 C23 118.1(8) . . ?
C21 C22 C28 123.1(8) . . ?
C23 C22 C28 118.7(9) . . ?
C24 C23 C22 120.2(8) . . ?
C23 C24 C25 119.6(7) . . ?
C23 C24 C30 117.6(8) . . ?
C25 C24 C30 122.8(8) . . ?
C26 C25 C24 118.9(9) . . ?
C26 C25 C27 120.1(9) . . ?
C24 C25 C27 121.0(8) . . ?
C25 C26 C21 123.4(8) . . ?
C30 C29 C31 131.6(9) . . ?
C29 C30 C24 127.9(10) . . ?
C35 C31 C32 116.1(6) . . ?
C35 C31 C29 119.5(6) . . ?
C32 C31 C29 124.4(7) . . ?
C31 C32 C33 120.0(7) . . ?
C12 C36 C13 119.8(8) . . ?
N2 C33 C32 123.7(6) . . ?
N2 C34 C35 123.6(6) . . ?
C31 C35 C34 120.9(6) . . ?
O3 Cd1 N1 96.14(18) . . ?
O3 Cd1 O2 142.11(17) . . ?
N1 Cd1 O2 88.08(17) . . ?
O3 Cd1 N2 91.98(16) . 3_444 ?
N1 Cd1 N2 170.61(18) . 3_444 ?
O2 Cd1 N2 88.40(17) . 3_444 ?
O3 Cd1 O4 126.17(15) . 7 ?
N1 Cd1 O4 85.31(18) . 7 ?
O2 Cd1 O4 91.68(17) . 7 ?
N2 Cd1 O4 86.09(17) 3_444 7 ?
O3 Cd1 O1 88.50(16) . . ?
N1 Cd1 O1 99.85(17) . . ?
O2 Cd1 O1 53.77(17) . . ?
N2 Cd1 O1 85.04(17) 3_444 . ?
O4 Cd1 O1 144.47(16) 7 . ?
O3 Cd1 O4 51.58(14) . . ?
N1 Cd1 O4 85.47(16) . . ?
O2 Cd1 O4 165.70(16) . . ?
N2 Cd1 O4 95.96(16) 3_444 . ?
O4 Cd1 O4 75.10(15) 7 . ?
O1 Cd1 O4 140.06(15) . . ?
O3 Cd1 C1 115.3(2) . . ?
N1 Cd1 C1 95.01(18) . . ?
O2 Cd1 C1 27.0(2) . . ?
N2 Cd1 C1 85.74(18) 3_444 . ?
O4 Cd1 C1 118.2(2) 7 . ?
O1 Cd1 C1 26.8(2) . . ?
O4 Cd1 C1 166.7(2) . . ?
C14 N1 C18 116.7(6) . . ?
C14 N1 Cd1 123.9(4) . . ?
C18 N1 Cd1 119.4(4) . . ?
C34 N2 C33 115.7(5) . . ?
C34 N2 Cd1 120.3(4) . 3_556 ?
C33 N2 Cd1 123.2(4) . 3_556 ?
C1 O1 Cd1 87.9(4) . . ?
C1 O2 Cd1 94.9(4) . . ?
C8 O3 Cd1 101.7(3) . . ?
C8 O4 Cd1 166.2(4) . 7 ?
C8 O4 Cd1 85.6(3) . . ?
Cd1 O4 Cd1 104.90(15) 7 . ?

loop_
_geom_bond_atom_site_label_1
_geom_bond_atom_site_label_2
_geom_bond_distance
_geom_bond_site_symmetry_2
_geom_bond_publ_flag
C1 O1 1.236(9) . ?
C1 O2 1.247(9) . ?
C1 C2 1.475(8) . ?
C1 Cd1 2.739(6) . ?
C2 C3 1.3900 . ?
C2 C7 1.3900 . ?
C3 C4 1.3900 . ?
C4 C5 1.3900 . ?
C5 C6 1.3900 . ?
C5 Cl2' 1.900(11) . ?
C5 Cl2 1.936(14) . ?
C6 C7 1.3900 . ?
C8 O3 1.242(7) . ?
C8 O4 1.245(6) . ?
C8 C9 1.481(7) . ?
C9 C13 1.381(8) . ?
C9 C10 1.386(9) . ?
C10 C11 1.395(9) . ?
C11 C12 1.357(12) . ?
C12 C36 1.352(13) . ?
C12 Cl1 1.745(8) . ?
C13 C36 1.376(10) . ?
C14 N1 1.310(9) . ?
C14 C15 1.389(10) . ?
C15 C16 1.397(10) . ?
C16 C17 1.334(10) . ?
C16 C19 1.480(9) . ?
C17 C18 1.357(8) . ?
C18 N1 1.345(8) . ?
C19 C20 1.326(10) . ?
C20 C21 1.491(9) . ?
C21 C22 1.370(11) . ?
C21 C26 1.397(11) . ?
C22 C23 1.444(10) . ?
C22 C28 1.480(13) . ?
C23 C24 1.396(12) . ?
C24 C25 1.402(11) . ?
C24 C30 1.483(10) . ?
C25 C26 1.345(10) . ?
C25 C27 1.534(11) . ?
C29 C30 1.238(10) . ?
C29 C31 1.515(9) . ?
C31 C35 1.349(9) . ?
C31 C32 1.357(9) . ?
C32 C33 1.371(10) . ?
C33 N2 1.322(8) . ?
C34 N2 1.305(7) . ?
C34 C35 1.370(8) . ?
Cd1 O3 2.297(4) . ?
Cd1 N1 2.308(5) . ?
Cd1 O2 2.335(5) . ?
Cd1 N2 2.340(4) 3_444 ?
Cd1 O4 2.361(4) 7 ?
Cd1 O1 2.491(5) . ?
Cd1 O4 2.632(4) . ?
